data_7034442
loop_
_publ_author_name
'Nitsch, J\"orn'
'Kleeberg, Christian'
'Fr\"ohlich, Roland'
'Steffen, Andreas'

_publ_section_title
;
 Luminescent copper(i) halide and pseudohalide phenanthroline complexes
 revisited: simple structures, complicated excited state behavior.
;
_journal_issue 15
_journal_name_full 'Dalton transactions (Cambridge, England : 2003)'
_journal_page_first 6944
_journal_page_last 6960
_journal_paper_doi 10.1039/c4dt03706e
_journal_volume 44
_journal_year 2015
_chemical_formula_sum 'C20 H24 Cu I N2'
_chemical_formula_weight 482.85
_chemical_name_systematic
; 
 ? 
;
_space_group_IT_number 29
_symmetry_cell_setting orthorhombic
_symmetry_space_group_name_Hall 'P 2c -2ac'
_symmetry_space_group_name_H-M 'P c a 21'
_atom_sites_solution_hydrogens geom
_atom_sites_solution_primary direct
_atom_sites_solution_secondary difmap
_audit_creation_method SHELXL-97
_audit_update_record
;
2014-06-03 deposited with the CCDC.
2015-03-17 downloaded from the CCDC.
;
_cell_angle_alpha 90.00
_cell_angle_beta 90.00
_cell_angle_gamma 90.00
_cell_formula_units_Z 8
_cell_length_a 20.4147(4)
_cell_length_b 9.7229(2)
_cell_length_c 19.5841(3)
_cell_measurement_reflns_used 7592
_cell_measurement_temperature 223(2)
_cell_measurement_theta_max 27.88
_cell_measurement_theta_min 4.08
_cell_volume 3887.25(13)
_computing_cell_refinement 'Collect (Nonius B.V., 1998)'
_computing_data_collection 'Collect (Nonius B.V., 1998)'
_computing_data_reduction 'Denzo-SMN (Otwinowski & Minor, 1997)'
_computing_molecular_graphics 'XP (BrukerAXS, 2000)'
_computing_publication_material 'SHELXL-97 (Sheldrick, 1997)'
_computing_structure_refinement 'SHELXL-97 (Sheldrick, 1997)'
_computing_structure_solution 'SHELXS-97 (Sheldrick, 1990)'
_diffrn_ambient_temperature 223(2)
_diffrn_measured_fraction_theta_full 0.994
_diffrn_measured_fraction_theta_max 0.994
_diffrn_measurement_device_type 'Nonius KappaCCD APEXII'
_diffrn_measurement_method '\w and \f scans'
_diffrn_radiation_monochromator 'Montel mirror'
_diffrn_radiation_source 'rotating anode Nonius FR591'
_diffrn_radiation_type MoK\a
_diffrn_radiation_wavelength 0.71073
_diffrn_reflns_av_R_equivalents 0.050
_diffrn_reflns_av_sigmaI/netI 0.0266
_diffrn_reflns_limit_h_max 24
_diffrn_reflns_limit_h_min -24
_diffrn_reflns_limit_k_max 11
_diffrn_reflns_limit_k_min -11
_diffrn_reflns_limit_l_max 23
_diffrn_reflns_limit_l_min -23
_diffrn_reflns_number 16417
_diffrn_reflns_theta_full 25.00
_diffrn_reflns_theta_max 25.00
_diffrn_reflns_theta_min 2.00
_exptl_absorpt_coefficient_mu 2.715
_exptl_absorpt_correction_T_max 0.8762
_exptl_absorpt_correction_T_min 0.5740
_exptl_absorpt_correction_type multi-scan
_exptl_absorpt_process_details 'Denzo (Otwinowski, Borek, Majewski & Minor, 2003)'
_exptl_crystal_colour yellow
_exptl_crystal_density_diffrn 1.650
_exptl_crystal_density_method 'not measured'
_exptl_crystal_description plate
_exptl_crystal_F_000 1920
_exptl_crystal_size_max 0.23
_exptl_crystal_size_mid 0.13
_exptl_crystal_size_min 0.05
_refine_diff_density_max 2.207
_refine_diff_density_min -0.544
_refine_diff_density_rms 0.108
_refine_ls_abs_structure_details 'Flack H D (1983), Acta Cryst. A39, 876-881'
_refine_ls_abs_structure_Flack 0.51(4)
_refine_ls_extinction_method none
_refine_ls_goodness_of_fit_ref 1.090
_refine_ls_hydrogen_treatment constr
_refine_ls_matrix_type full
_refine_ls_number_parameters 446
_refine_ls_number_reflns 6417
_refine_ls_number_restraints 1
_refine_ls_restrained_S_all 1.090
_refine_ls_R_factor_all 0.0616
_refine_ls_R_factor_gt 0.0554
_refine_ls_shift/su_max 0.001
_refine_ls_shift/su_mean 0.000
_refine_ls_structure_factor_coef Fsqd
_refine_ls_weighting_details 'calc w=1/[\s^2^(Fo^2^)+(0.0425P)^2^+26.8636P] where P=(Fo^2^+2Fc^2^)/3'
_refine_ls_weighting_scheme calc
_refine_ls_wR_factor_gt 0.1252
_refine_ls_wR_factor_ref 0.1319
_reflns_number_gt 5971
_reflns_number_total 6417
_reflns_threshold_expression >2sigma(I)
_cod_data_source_file c4dt03706e2.cif
_cod_data_source_block fro5846
_cod_depositor_comments 'Adding full bibliography for 7034440--7034442.cif.'
_cod_original_sg_symbol_H-M Pca21
_cod_database_code 7034442

loop_
_symmetry_equiv_pos_as_xyz
'x, y, z'
'-x, -y, z+1/2'
'x+1/2, -y, z'
'-x+1/2, y, z+1/2'

loop_
_atom_site_label
_atom_site_type_symbol
_atom_site_fract_x
_atom_site_fract_y
_atom_site_fract_z
_atom_site_U_iso_or_equiv
_atom_site_adp_type
_atom_site_occupancy
_atom_site_symmetry_multiplicity
_atom_site_calc_flag
_atom_site_refinement_flags
Cu1A Cu 0.94629(6) 0.54047(12) -0.27302(6) 0.0362(3) Uani 1 1 d .
I1A I 1.04284(3) 0.48670(8) -0.34174(3) 0.0537(2) Uani 1 1 d .
C1A C 0.8300(4) 0.4454(8) -0.2143(5) 0.0324(19) Uani 1 1 d .
N2A N 0.8473(4) 0.4983(8) -0.2777(4) 0.0346(18) Uani 1 1 d .
C3A C 0.8064(4) 0.4787(9) -0.3300(5) 0.036(2) Uani 1 1 d .
C4A C 0.7497(5) 0.3964(12) -0.3215(5) 0.050(3) Uani 1 1 d .
H4A H 0.7220 0.3814 -0.3592 0.061 Uiso 1 1 calc R
C5A C 0.7342(5) 0.3383(10) -0.2603(7) 0.051(3) Uani 1 1 d .
H5A H 0.6978 0.2796 -0.2567 0.061 Uiso 1 1 calc R
C6A C 0.7731(5) 0.3668(10) -0.2021(5) 0.038(2) Uani 1 1 d .
C7A C 0.7587(5) 0.3167(10) -0.1361(6) 0.047(2) Uani 1 1 d .
H7A H 0.7217 0.2610 -0.1290 0.057 Uiso 1 1 calc R
C8A C 0.7982(5) 0.3491(11) -0.0833(5) 0.046(2) Uani 1 1 d .
H8A H 0.7883 0.3145 -0.0396 0.055 Uiso 1 1 calc R
C9A C 0.8544(5) 0.4341(9) -0.0916(5) 0.038(2) Uani 1 1 d .
C10A C 0.8957(5) 0.4780(11) -0.0377(5) 0.044(2) Uani 1 1 d .
H10A H 0.8866 0.4487 0.0071 0.053 Uiso 1 1 calc R
C11A C 0.9465(5) 0.5591(10) -0.0488(6) 0.046(2) Uani 1 1 d .
H11A H 0.9727 0.5876 -0.0119 0.055 Uiso 1 1 calc R
C12A C 0.9623(5) 0.6043(11) -0.1175(5) 0.040(2) Uani 1 1 d .
N13A N 0.9251(4) 0.5600(7) -0.1693(4) 0.0323(16) Uani 1 1 d .
C14A C 0.8722(5) 0.4792(9) -0.1571(5) 0.034(2) Uani 1 1 d .
C15A C 0.8209(6) 0.5484(12) -0.3978(6) 0.048(3) Uani 1 1 d .
C16A C 0.7577(7) 0.5875(19) -0.4341(7) 0.091(5) Uani 1 1 d .
H16A H 0.7384 0.5061 -0.4545 0.136 Uiso 1 1 calc R
H16B H 0.7671 0.6544 -0.4695 0.136 Uiso 1 1 calc R
H16C H 0.7273 0.6269 -0.4015 0.136 Uiso 1 1 calc R
C17A C 0.8611(8) 0.4499(15) -0.4421(6) 0.078(4) Uani 1 1 d .
H17A H 0.9010 0.4249 -0.4183 0.117 Uiso 1 1 calc R
H17B H 0.8721 0.4947 -0.4849 0.117 Uiso 1 1 calc R
H17C H 0.8357 0.3678 -0.4514 0.117 Uiso 1 1 calc R
C18A C 0.8614(6) 0.6798(12) -0.3866(6) 0.054(3) Uani 1 1 d .
H18A H 0.8403 0.7367 -0.3524 0.082 Uiso 1 1 calc R
H18B H 0.8644 0.7304 -0.4292 0.082 Uiso 1 1 calc R
H18C H 0.9050 0.6553 -0.3712 0.082 Uiso 1 1 calc R
C19A C 1.0196(5) 0.6972(11) -0.1305(5) 0.047(2) Uani 1 1 d .
C20A C 1.0047(7) 0.7934(13) -0.1915(6) 0.062(3) Uani 1 1 d .
H20A H 1.0034 0.7400 -0.2333 0.093 Uiso 1 1 calc R
H20B H 1.0386 0.8629 -0.1950 0.093 Uiso 1 1 calc R
H20C H 0.9626 0.8377 -0.1845 0.093 Uiso 1 1 calc R
C21A C 1.0792(5) 0.6067(14) -0.1440(8) 0.071(4) Uani 1 1 d .
H21A H 1.0850 0.5432 -0.1063 0.107 Uiso 1 1 calc R
H21B H 1.1179 0.6640 -0.1484 0.107 Uiso 1 1 calc R
H21C H 1.0726 0.5554 -0.1859 0.107 Uiso 1 1 calc R
C22A C 1.0320(7) 0.7942(13) -0.0675(6) 0.067(4) Uani 1 1 d .
H22A H 0.9929 0.8480 -0.0585 0.100 Uiso 1 1 calc R
H22B H 1.0683 0.8554 -0.0774 0.100 Uiso 1 1 calc R
H22C H 1.0424 0.7389 -0.0277 0.100 Uiso 1 1 calc R
Cu1B Cu 0.80071(6) 0.00485(14) -0.04369(6) 0.0425(3) Uani 1 1 d .
I1B I 0.70211(3) 0.04365(8) 0.02464(3) 0.04984(19) Uani 1 1 d .
C1B C 0.8744(4) 0.0613(9) -0.1593(5) 0.034(2) Uani 1 1 d .
N2B N 0.8204(4) -0.0165(9) -0.1474(4) 0.0386(18) Uani 1 1 d .
C3B C 0.7841(5) -0.0577(11) -0.1994(5) 0.039(2) Uani 1 1 d .
C4B C 0.7978(5) -0.0158(12) -0.2668(5) 0.050(3) Uani 1 1 d .
H4B H 0.7703 -0.0439 -0.3027 0.060 Uiso 1 1 calc R
C5B C 0.8511(6) 0.0660(12) -0.2803(6) 0.052(3) Uani 1 1 d .
H5B H 0.8599 0.0953 -0.3252 0.063 Uiso 1 1 calc R
C6B C 0.8920(5) 0.1049(11) -0.2267(5) 0.047(2) Uani 1 1 d .
C7B C 0.9490(5) 0.1901(11) -0.2356(6) 0.052(3) Uani 1 1 d .
H7B H 0.9590 0.2232 -0.2795 0.062 Uiso 1 1 calc R
C8B C 0.9879(5) 0.2233(11) -0.1838(6) 0.050(3) Uani 1 1 d .
H8B H 1.0259 0.2755 -0.1917 0.060 Uiso 1 1 calc R
C9B C 0.9720(5) 0.1793(11) -0.1151(5) 0.044(2) Uani 1 1 d .
C10B C 1.0126(5) 0.2068(13) -0.0592(7) 0.059(3) Uani 1 1 d .
H10B H 1.0512 0.2582 -0.0654 0.071 Uiso 1 1 calc R
C11B C 0.9967(6) 0.1595(14) 0.0039(6) 0.065(3) Uani 1 1 d .
H11B H 1.0243 0.1781 0.0412 0.078 Uiso 1 1 calc R
C12B C 0.9395(5) 0.0835(13) 0.0136(6) 0.054(3) Uani 1 1 d .
N13B N 0.8991(4) 0.0564(9) -0.0401(4) 0.042(2) Uani 1 1 d .
C14B C 0.9159(5) 0.0991(11) -0.1035(5) 0.043(2) Uani 1 1 d .
C15B C 0.7249(5) -0.1537(11) -0.1848(5) 0.045(2) Uani 1 1 d .
C16B C 0.7097(6) -0.2441(13) -0.2477(6) 0.063(3) Uani 1 1 d .
H16D H 0.6951 -0.1862 -0.2851 0.094 Uiso 1 1 calc R
H16E H 0.6755 -0.3093 -0.2362 0.094 Uiso 1 1 calc R
H16F H 0.7489 -0.2934 -0.2612 0.094 Uiso 1 1 calc R
C17B C 0.6654(5) -0.0552(13) -0.1706(7) 0.056(3) Uani 1 1 d .
H17D H 0.6746 0.0002 -0.1305 0.084 Uiso 1 1 calc R
H17E H 0.6263 -0.1095 -0.1628 0.084 Uiso 1 1 calc R
H17F H 0.6587 0.0044 -0.2097 0.084 Uiso 1 1 calc R
C18B C 0.7369(6) -0.2486(11) -0.1243(6) 0.059(3) Uani 1 1 d .
H18D H 0.7767 -0.3011 -0.1319 0.088 Uiso 1 1 calc R
H18E H 0.7002 -0.3110 -0.1192 0.088 Uiso 1 1 calc R
H18F H 0.7416 -0.1941 -0.0830 0.088 Uiso 1 1 calc R
C19B C 0.9204(6) 0.0260(12) 0.0831(6) 0.049(3) Uani 1 1 d .
C20B C 0.8911(7) -0.1169(14) 0.0771(6) 0.069(4) Uani 1 1 d .
H20D H 0.8482 -0.1107 0.0560 0.104 Uiso 1 1 calc R
H20E H 0.8869 -0.1571 0.1222 0.104 Uiso 1 1 calc R
H20F H 0.9194 -0.1740 0.0492 0.104 Uiso 1 1 calc R
C21B C 0.8727(7) 0.1227(14) 0.1167(7) 0.071(4) Uani 1 1 d .
H21D H 0.8918 0.2138 0.1195 0.107 Uiso 1 1 calc R
H21E H 0.8627 0.0898 0.1624 0.107 Uiso 1 1 calc R
H21F H 0.8327 0.1266 0.0900 0.107 Uiso 1 1 calc R
C22B C 0.9824(8) 0.012(2) 0.1284(7) 0.100(6) Uani 1 1 d .
H22D H 1.0112 -0.0576 0.1090 0.150 Uiso 1 1 calc R
H22E H 0.9697 -0.0156 0.1741 0.150 Uiso 1 1 calc R
H22F H 1.0052 0.0991 0.1302 0.150 Uiso 1 1 calc R

loop_
_atom_site_aniso_label
_atom_site_aniso_U_11
_atom_site_aniso_U_22
_atom_site_aniso_U_33
_atom_site_aniso_U_23
_atom_site_aniso_U_13
_atom_site_aniso_U_12
Cu1A 0.0349(6) 0.0376(6) 0.0360(7) 0.0010(5) 0.0074(5) -0.0036(4)
I1A 0.0451(4) 0.0717(5) 0.0443(4) 0.0022(4) 0.0188(3) 0.0053(3)
C1A 0.038(5) 0.023(4) 0.037(5) -0.002(4) 0.006(4) 0.000(3)
N2A 0.027(4) 0.049(5) 0.028(5) 0.004(3) 0.004(3) -0.004(3)
C3A 0.038(5) 0.038(5) 0.032(5) -0.008(4) -0.002(4) 0.005(4)
C4A 0.039(5) 0.066(7) 0.047(6) -0.013(5) -0.009(5) -0.006(5)
C5A 0.039(5) 0.032(5) 0.082(8) -0.007(5) -0.004(6) -0.010(4)
C6A 0.035(5) 0.030(5) 0.050(6) -0.003(4) 0.001(4) 0.000(4)
C7A 0.035(5) 0.037(5) 0.069(7) 0.004(5) 0.007(5) 0.002(4)
C8A 0.041(5) 0.056(6) 0.041(5) 0.010(5) 0.015(4) 0.001(5)
C9A 0.036(5) 0.040(5) 0.038(5) 0.002(4) 0.012(4) 0.003(4)
C10A 0.050(6) 0.055(6) 0.028(5) 0.005(4) -0.001(4) -0.002(5)
C11A 0.045(6) 0.051(6) 0.042(6) -0.002(5) -0.003(5) 0.001(4)
C12A 0.035(5) 0.049(6) 0.037(5) -0.002(4) 0.003(4) -0.002(4)
N13A 0.030(4) 0.036(4) 0.031(4) 0.000(3) 0.000(3) -0.002(3)
C14A 0.043(5) 0.027(5) 0.032(5) 0.004(3) 0.000(4) 0.005(4)
C15A 0.047(6) 0.065(7) 0.031(6) 0.002(5) 0.001(5) 0.003(5)
C16A 0.068(9) 0.150(15) 0.055(8) 0.026(9) -0.027(7) -0.010(10)
C17A 0.109(12) 0.082(10) 0.042(7) -0.023(6) 0.025(7) -0.007(8)
C18A 0.054(7) 0.057(7) 0.052(6) 0.016(5) 0.003(5) 0.002(5)
C19A 0.040(6) 0.051(6) 0.049(6) -0.008(5) 0.004(4) -0.009(4)
C20A 0.078(8) 0.069(8) 0.039(6) 0.009(5) -0.003(5) -0.039(7)
C21A 0.039(6) 0.087(9) 0.087(9) -0.014(8) -0.009(6) -0.003(6)
C22A 0.093(10) 0.063(7) 0.045(7) -0.007(6) -0.006(6) -0.043(7)
Cu1B 0.0359(7) 0.0607(8) 0.0309(7) 0.0023(5) 0.0072(5) 0.0030(5)
I1B 0.0463(4) 0.0634(4) 0.0398(4) 0.0018(3) 0.0147(3) 0.0012(3)
C1B 0.034(5) 0.045(6) 0.025(5) -0.002(4) 0.004(4) 0.009(4)
N2B 0.028(4) 0.061(5) 0.026(4) -0.003(3) 0.004(3) -0.001(3)
C3B 0.035(5) 0.049(6) 0.034(5) 0.002(4) -0.004(4) 0.010(4)
C4B 0.057(7) 0.079(8) 0.013(5) 0.002(4) -0.011(4) 0.006(5)
C5B 0.061(7) 0.068(7) 0.028(5) 0.005(5) -0.005(5) 0.015(6)
C6B 0.052(6) 0.055(7) 0.033(5) 0.002(4) 0.010(4) 0.017(5)
C7B 0.048(6) 0.049(6) 0.058(7) 0.013(5) 0.017(5) 0.008(5)
C8B 0.048(6) 0.047(6) 0.054(6) 0.005(5) 0.005(5) 0.006(5)
C9B 0.037(5) 0.046(6) 0.049(6) 0.004(5) 0.010(4) 0.005(4)
C10B 0.038(6) 0.073(8) 0.066(7) -0.009(6) -0.003(5) -0.003(5)
C11B 0.052(7) 0.082(9) 0.061(8) -0.001(6) -0.011(5) -0.008(6)
C12B 0.040(5) 0.068(7) 0.054(7) -0.003(6) -0.007(5) 0.011(5)
N13B 0.038(5) 0.062(6) 0.027(5) 0.004(4) 0.001(3) 0.005(4)
C14B 0.037(5) 0.055(6) 0.037(5) 0.000(4) 0.006(4) 0.008(4)
C15B 0.044(5) 0.045(6) 0.047(6) -0.007(4) -0.006(4) 0.003(4)
C16B 0.074(8) 0.063(8) 0.051(7) -0.027(6) -0.009(6) -0.005(6)
C17B 0.024(5) 0.086(9) 0.058(7) -0.007(6) 0.001(5) 0.010(5)
C18B 0.076(8) 0.036(6) 0.065(7) -0.005(5) -0.018(6) -0.004(5)
C19B 0.044(6) 0.064(7) 0.039(6) 0.000(5) -0.011(5) 0.006(5)
C20B 0.093(10) 0.079(9) 0.036(6) 0.018(6) 0.001(6) 0.029(8)
C21B 0.092(10) 0.064(8) 0.058(7) -0.012(6) 0.007(7) 0.001(7)
C22B 0.067(9) 0.184(18) 0.048(8) 0.006(9) -0.034(7) 0.002(10)

loop_
_atom_type_symbol
_atom_type_description
_atom_type_scat_dispersion_real
_atom_type_scat_dispersion_imag
_atom_type_scat_source
C C 0.0033 0.0016 'International Tables Vol C Tables 4.2.6.8 and 6.1.1.4'
H H 0.0000 0.0000 'International Tables Vol C Tables 4.2.6.8 and 6.1.1.4'
N N 0.0061 0.0033 'International Tables Vol C Tables 4.2.6.8 and 6.1.1.4'
Cu Cu 0.3201 1.2651 'International Tables Vol C Tables 4.2.6.8 and 6.1.1.4'
I I -0.4742 1.8119 'International Tables Vol C Tables 4.2.6.8 and 6.1.1.4'

loop_
_geom_angle_atom_site_label_1
_geom_angle_atom_site_label_2
_geom_angle_atom_site_label_3
_geom_angle
N2A Cu1A N13A 81.9(3)
N2A Cu1A I1A 136.3(2)
N13A Cu1A I1A 136.3(2)
N2A C1A C6A 124.1(9)
N2A C1A C14A 117.1(8)
C6A C1A C14A 118.8(8)
C3A N2A C1A 118.2(8)
C3A N2A Cu1A 132.5(6)
C1A N2A Cu1A 106.4(6)
N2A C3A C4A 120.2(9)
N2A C3A C15A 119.0(8)
C4A C3A C15A 120.8(9)
C5A C4A C3A 121.8(9)
C5A C4A H4A 119.1
C3A C4A H4A 119.1
C4A C5A C6A 119.8(9)
C4A C5A H5A 120.1
C6A C5A H5A 120.1
C1A C6A C7A 120.8(9)
C1A C6A C5A 115.6(9)
C7A C6A C5A 123.6(9)
C8A C7A C6A 119.9(9)
C8A C7A H7A 120.1
C6A C7A H7A 120.1
C7A C8A C9A 121.9(9)
C7A C8A H8A 119.0
C9A C8A H8A 119.0
C14A C9A C10A 115.6(8)
C14A C9A C8A 119.7(9)
C10A C9A C8A 124.6(9)
C11A C10A C9A 121.6(10)
C11A C10A H10A 119.2
C9A C10A H10A 119.2
C10A C11A C12A 120.5(10)
C10A C11A H11A 119.8
C12A C11A H11A 119.8
N13A C12A C11A 118.6(9)
N13A C12A C19A 120.6(8)
C11A C12A C19A 120.8(9)
C12A N13A C14A 120.3(8)
C12A N13A Cu1A 130.5(6)
C14A N13A Cu1A 106.5(6)
N13A C14A C9A 123.3(9)
N13A C14A C1A 117.9(8)
C9A C14A C1A 118.7(8)
C3A C15A C16A 110.8(10)
C3A C15A C17A 108.8(10)
C16A C15A C17A 110.2(12)
C3A C15A C18A 110.6(9)
C16A C15A C18A 108.3(11)
C17A C15A C18A 108.2(10)
C15A C16A H16A 109.5
C15A C16A H16B 109.5
H16A C16A H16B 109.5
C15A C16A H16C 109.5
H16A C16A H16C 109.5
H16B C16A H16C 109.5
C15A C17A H17A 109.5
C15A C17A H17B 109.5
H17A C17A H17B 109.5
C15A C17A H17C 109.5
H17A C17A H17C 109.5
H17B C17A H17C 109.5
C15A C18A H18A 109.5
C15A C18A H18B 109.5
H18A C18A H18B 109.5
C15A C18A H18C 109.5
H18A C18A H18C 109.5
H18B C18A H18C 109.5
C12A C19A C21A 107.7(9)
C12A C19A C20A 109.9(8)
C21A C19A C20A 111.9(10)
C12A C19A C22A 110.7(8)
C21A C19A C22A 110.7(10)
C20A C19A C22A 106.0(9)
C19A C20A H20A 109.5
C19A C20A H20B 109.5
H20A C20A H20B 109.5
C19A C20A H20C 109.5
H20A C20A H20C 109.5
H20B C20A H20C 109.5
C19A C21A H21A 109.5
C19A C21A H21B 109.5
H21A C21A H21B 109.5
C19A C21A H21C 109.5
H21A C21A H21C 109.5
H21B C21A H21C 109.5
C19A C22A H22A 109.5
C19A C22A H22B 109.5
H22A C22A H22B 109.5
C19A C22A H22C 109.5
H22A C22A H22C 109.5
H22B C22A H22C 109.5
N13B Cu1B N2B 82.5(3)
N13B Cu1B I1B 137.9(2)
N2B Cu1B I1B 135.1(2)
N2B C1B C14B 119.6(9)
N2B C1B C6B 121.8(9)
C14B C1B C6B 118.6(9)
C3B N2B C1B 119.5(8)
C3B N2B Cu1B 132.4(6)
C1B N2B Cu1B 105.6(6)
N2B C3B C4B 121.5(10)
N2B C3B C15B 118.5(8)
C4B C3B C15B 120.0(9)
C5B C4B C3B 120.3(10)
C5B C4B H4B 119.8
C3B C4B H4B 119.8
C4B C5B C6B 119.1(10)
C4B C5B H5B 120.5
C6B C5B H5B 120.5
C5B C6B C1B 117.6(10)
C5B C6B C7B 123.3(10)
C1B C6B C7B 119.1(10)
C8B C7B C6B 122.0(10)
C8B C7B H7B 119.0
C6B C7B H7B 119.0
C7B C8B C9B 120.2(10)
C7B C8B H8B 119.9
C9B C8B H8B 119.9
C10B C9B C14B 117.6(10)
C10B C9B C8B 122.4(10)
C14B C9B C8B 119.8(10)
C11B C10B C9B 120.3(11)
C11B C10B H10B 119.8
C9B C10B H10B 119.8
C10B C11B C12B 120.2(11)
C10B C11B H11B 119.9
C12B C11B H11B 119.9
N13B C12B C11B 120.3(11)
N13B C12B C19B 117.7(10)
C11B C12B C19B 122.0(10)
C14B N13B C12B 119.7(9)
C14B N13B Cu1B 106.8(6)
C12B N13B Cu1B 131.2(7)
N13B C14B C9B 121.7(9)
N13B C14B C1B 118.2(9)
C9B C14B C1B 120.1(9)
C18B C15B C16B 108.0(9)
C18B C15B C3B 112.4(8)
C16B C15B C3B 110.6(9)
C18B C15B C17B 110.8(9)
C16B C15B C17B 109.4(9)
C3B C15B C17B 105.5(8)
C15B C16B H16D 109.5
C15B C16B H16E 109.5
H16D C16B H16E 109.5
C15B C16B H16F 109.5
H16D C16B H16F 109.5
H16E C16B H16F 109.5
C15B C17B H17D 109.5
C15B C17B H17E 109.5
H17D C17B H17E 109.5
C15B C17B H17F 109.5
H17D C17B H17F 109.5
H17E C17B H17F 109.5
C15B C18B H18D 109.5
C15B C18B H18E 109.5
H18D C18B H18E 109.5
C15B C18B H18F 109.5
H18D C18B H18F 109.5
H18E C18B H18F 109.5
C21B C19B C20B 110.5(11)
C21B C19B C12B 109.1(10)
C20B C19B C12B 111.6(10)
C21B C19B C22B 109.6(11)
C20B C19B C22B 106.5(11)
C12B C19B C22B 109.6(10)
C19B C20B H20D 109.5
C19B C20B H20E 109.5
H20D C20B H20E 109.5
C19B C20B H20F 109.5
H20D C20B H20F 109.5
H20E C20B H20F 109.5
C19B C21B H21D 109.5
C19B C21B H21E 109.5
H21D C21B H21E 109.5
C19B C21B H21F 109.5
H21D C21B H21F 109.5
H21E C21B H21F 109.5
C19B C22B H22D 109.5
C19B C22B H22E 109.5
H22D C22B H22E 109.5
C19B C22B H22F 109.5
H22D C22B H22F 109.5
H22E C22B H22F 109.5

loop_
_geom_bond_atom_site_label_1
_geom_bond_atom_site_label_2
_geom_bond_distance
Cu1A N2A 2.064(8)
Cu1A N13A 2.086(8)
Cu1A I1A 2.4432(13)
C1A N2A 1.391(12)
C1A C6A 1.410(13)
C1A C14A 1.452(13)
N2A C3A 1.334(12)
C3A C4A 1.417(14)
C3A C15A 1.520(14)
C4A C5A 1.362(16)
C4A H4A 0.9400
C5A C6A 1.416(14)
C5A H5A 0.9400
C6A C7A 1.413(15)
C7A C8A 1.349(15)
C7A H7A 0.9400
C8A C9A 1.424(13)
C8A H8A 0.9400
C9A C14A 1.402(13)
C9A C10A 1.417(14)
C10A C11A 1.322(15)
C10A H10A 0.9400
C11A C12A 1.452(15)
C11A H11A 0.9400
C12A N13A 1.338(12)
C12A C19A 1.501(13)
N13A C14A 1.356(12)
C15A C16A 1.522(17)
C15A C17A 1.532(16)
C15A C18A 1.538(16)
C16A H16A 0.9700
C16A H16B 0.9700
C16A H16C 0.9700
C17A H17A 0.9700
C17A H17B 0.9700
C17A H17C 0.9700
C18A H18A 0.9700
C18A H18B 0.9700
C18A H18C 0.9700
C19A C21A 1.524(15)
C19A C20A 1.548(15)
C19A C22A 1.573(14)
C20A H20A 0.9700
C20A H20B 0.9700
C20A H20C 0.9700
C21A H21A 0.9700
C21A H21B 0.9700
C21A H21C 0.9700
C22A H22A 0.9700
C22A H22B 0.9700
C22A H22C 0.9700
Cu1B N13B 2.072(9)
Cu1B N2B 2.081(8)
Cu1B I1B 2.4463(13)
C1B N2B 1.356(12)
C1B C14B 1.430(13)
C1B C6B 1.432(13)
N2B C3B 1.323(13)
C3B C4B 1.409(14)
C3B C15B 1.554(15)
C4B C5B 1.373(16)
C4B H4B 0.9400
C5B C6B 1.395(15)
C5B H5B 0.9400
C6B C7B 1.438(15)
C7B C8B 1.329(16)
C7B H7B 0.9400
C8B C9B 1.448(14)
C8B H8B 0.9400
C9B C10B 1.399(15)
C9B C14B 1.404(14)
C10B C11B 1.359(17)
C10B H10B 0.9400
C11B C12B 1.395(17)
C11B H11B 0.9400
C12B N13B 1.362(14)
C12B C19B 1.523(17)
N13B C14B 1.352(13)
C15B C18B 1.523(15)
C15B C16B 1.543(14)
C15B C17B 1.572(14)
C16B H16D 0.9700
C16B H16E 0.9700
C16B H16F 0.9700
C17B H17D 0.9700
C17B H17E 0.9700
C17B H17F 0.9700
C18B H18D 0.9700
C18B H18E 0.9700
C18B H18F 0.9700
C19B C21B 1.505(17)
C19B C20B 1.518(18)
C19B C22B 1.552(17)
C20B H20D 0.9700
C20B H20E 0.9700
C20B H20F 0.9700
C21B H21D 0.9700
C21B H21E 0.9700
C21B H21F 0.9700
C22B H22D 0.9700
C22B H22E 0.9700
C22B H22F 0.9700

loop_
_geom_torsion_atom_site_label_1
_geom_torsion_atom_site_label_2
_geom_torsion_atom_site_label_3
_geom_torsion_atom_site_label_4
_geom_torsion
C6A C1A N2A C3A 2.9(13)
C14A C1A N2A C3A -174.4(8)
C6A C1A N2A Cu1A -160.3(7)
C14A C1A N2A Cu1A 22.4(9)
N13A Cu1A N2A C3A 173.6(9)
I1A Cu1A N2A C3A -31.2(10)
N13A Cu1A N2A C1A -26.5(6)
I1A Cu1A N2A C1A 128.7(5)
C1A N2A C3A C4A -5.1(13)
Cu1A N2A C3A C4A 152.9(8)
C1A N2A C3A C15A 173.6(8)
Cu1A N2A C3A C15A -28.5(13)
N2A C3A C4A C5A 1.8(16)
C15A C3A C4A C5A -176.8(10)
C3A C4A C5A C6A 3.9(16)
N2A C1A C6A C7A -179.9(9)
C14A C1A C6A C7A -2.7(13)
N2A C1A C6A C5A 2.5(14)
C14A C1A C6A C5A 179.8(8)
C4A C5A C6A C1A -5.8(14)
C4A C5A C6A C7A 176.7(10)
C1A C6A C7A C8A 2.9(15)
C5A C6A C7A C8A -179.8(10)
C6A C7A C8A C9A 0.5(15)
C7A C8A C9A C14A -4.1(15)
C7A C8A C9A C10A 176.3(10)
C14A C9A C10A C11A 1.7(15)
C8A C9A C10A C11A -178.8(10)
C9A C10A C11A C12A -0.9(17)
C10A C11A C12A N13A -1.3(16)
C10A C11A C12A C19A 179.5(10)
C11A C12A N13A C14A 2.7(14)
C19A C12A N13A C14A -178.1(9)
C11A C12A N13A Cu1A -156.0(7)
C19A C12A N13A Cu1A 23.1(14)
N2A Cu1A N13A C12A -172.1(9)
I1A Cu1A N13A C12A 32.7(10)
N2A Cu1A N13A C14A 26.9(6)
I1A Cu1A N13A C14A -128.2(5)
C12A N13A C14A C9A -1.9(14)
Cu1A N13A C14A C9A 161.3(7)
C12A N13A C14A C1A 174.1(8)
Cu1A N13A C14A C1A -22.7(9)
C10A C9A C14A N13A -0.3(14)
C8A C9A C14A N13A -179.8(9)
C10A C9A C14A C1A -176.2(8)
C8A C9A C14A C1A 4.2(13)
N2A C1A C14A N13A 0.3(12)
C6A C1A C14A N13A -177.1(8)
N2A C1A C14A C9A 176.5(8)
C6A C1A C14A C9A -0.9(13)
N2A C3A C15A C16A -146.4(11)
C4A C3A C15A C16A 32.2(14)
N2A C3A C15A C17A 92.3(12)
C4A C3A C15A C17A -89.1(12)
N2A C3A C15A C18A -26.3(13)
C4A C3A C15A C18A 152.3(10)
N13A C12A C19A C21A -88.7(12)
C11A C12A C19A C21A 90.5(12)
N13A C12A C19A C20A 33.4(13)
C11A C12A C19A C20A -147.4(10)
N13A C12A C19A C22A 150.1(10)
C11A C12A C19A C22A -30.7(14)
C14B C1B N2B C3B -176.3(9)
C6B C1B N2B C3B 2.4(14)
C14B C1B N2B Cu1B 19.7(10)
C6B C1B N2B Cu1B -161.6(7)
N13B Cu1B N2B C3B 176.2(10)
I1B Cu1B N2B C3B -25.6(11)
N13B Cu1B N2B C1B -22.6(6)
I1B Cu1B N2B C1B 135.6(5)
C1B N2B C3B C4B -4.0(15)
Cu1B N2B C3B C4B 155.1(8)
C1B N2B C3B C15B 176.5(8)
Cu1B N2B C3B C15B -24.4(14)
N2B C3B C4B C5B 2.3(17)
C15B C3B C4B C5B -178.2(10)
C3B C4B C5B C6B 1.0(17)
C4B C5B C6B C1B -2.5(15)
C4B C5B C6B C7B 179.9(10)
N2B C1B C6B C5B 0.8(14)
C14B C1B C6B C5B 179.5(9)
N2B C1B C6B C7B 178.5(9)
C14B C1B C6B C7B -2.8(14)
C5B C6B C7B C8B -178.6(10)
C1B C6B C7B C8B 3.8(15)
C6B C7B C8B C9B -3.0(16)
C7B C8B C9B C10B 177.4(11)
C7B C8B C9B C14B 1.2(16)
C14B C9B C10B C11B -1.6(17)
C8B C9B C10B C11B -177.8(12)
C9B C10B C11B C12B 0(2)
C10B C11B C12B N13B -0.1(19)
C10B C11B C12B C19B 178.7(12)
C11B C12B N13B C14B 2.4(17)
C19B C12B N13B C14B -176.5(9)
C11B C12B N13B Cu1B -158.2(9)
C19B C12B N13B Cu1B 22.9(16)
N2B Cu1B N13B C14B 22.6(7)
I1B Cu1B N13B C14B -134.3(6)
N2B Cu1B N13B C12B -174.9(11)
I1B Cu1B N13B C12B 28.2(12)
C12B N13B C14B C9B -4.4(16)
Cu1B N13B C14B C9B 160.5(8)
C12B N13B C14B C1B 176.2(9)
Cu1B N13B C14B C1B -18.9(11)
C10B C9B C14B N13B 4.0(16)
C8B C9B C14B N13B -179.7(9)
C10B C9B C14B C1B -176.6(10)
C8B C9B C14B C1B -0.3(15)
N2B C1B C14B N13B -0.7(14)
C6B C1B C14B N13B -179.4(9)
N2B C1B C14B C9B 179.9(9)
C6B C1B C14B C9B 1.1(14)
N2B C3B C15B C18B -32.0(13)
C4B C3B C15B C18B 148.5(10)
N2B C3B C15B C16B -152.8(9)
C4B C3B C15B C16B 27.7(14)
N2B C3B C15B C17B 88.9(11)
C4B C3B C15B C17B -90.6(12)
N13B C12B C19B C21B -84.2(13)
C11B C12B C19B C21B 97.0(14)
N13B C12B C19B C20B 38.2(14)
C11B C12B C19B C20B -140.7(12)
N13B C12B C19B C22B 155.9(12)
C11B C12B C19B C22B -23.0(17)
